data_1518152
loop_
_publ_author_name
'He, Ling'
'Zhao, Liang'
'Wang, De-Xian'
'Wang, Mei-Xiang'

_publ_section_title
;
 Catalytic asymmetric difunctionalization of stable tertiary enamides with
 salicylaldehydes: highly efficient, enantioselective, and
 diastereoselective synthesis of diverse 4-chromanol derivatives.
;
_journal_issue 22
_journal_name_full 'Organic letters'
_journal_page_first 5972
_journal_page_last 5975
_journal_paper_doi 10.1021/ol5029964
_journal_volume 16
_journal_year 2014
_chemical_absolute_configuration ad
_chemical_formula_sum 'C19.5 H19 Br N O3.5'
_chemical_formula_weight 403.26
_chemical_name_systematic
; 
 ? 
;
_space_group_IT_number 5
_symmetry_cell_setting monoclinic
_symmetry_space_group_name_Hall 'C 2y'
_symmetry_space_group_name_H-M 'C 1 2 1'
_atom_sites_solution_hydrogens geom
_atom_sites_solution_primary direct
_atom_sites_solution_secondary difmap
_audit_creation_method SHELXL-97
_cell_angle_alpha 90.00
_cell_angle_beta 110.89(3)
_cell_angle_gamma 90.00
_cell_formula_units_Z 4
_cell_length_a 14.001(3)
_cell_length_b 10.574(2)
_cell_length_c 13.214(3)
_cell_measurement_reflns_used 3007
_cell_measurement_temperature 173(2)
_cell_measurement_theta_max 27.4846
_cell_measurement_theta_min 1.6494
_cell_volume 1827.7(8)
_computing_cell_refinement 'CrystalClear (Rigaku Inc., 2008)'
_computing_data_collection 'CrystalClear (Rigaku Inc., 2008)'
_computing_data_reduction 'CrystalClear (Rigaku Inc., 2008)'
_computing_molecular_graphics
;
 Mercury: visualization and analysis of crystal structures, C. F. Macrae,
 P. R. Edgington, P. McCabe, E. Pidcock, G. P. Shields, R. Taylor,
 M. Towler and J. van de Streek, J. Appl. Cryst., 39, 453-457, 2006.
;
_computing_publication_material 'SHELX-97 (Sheldrick, 2008)'
_computing_structure_refinement 'SHELX-97 (Sheldrick, 2008)'
_computing_structure_solution 'SHELX-97 (Sheldrick, 2008)'
_diffrn_ambient_temperature 173(2)
_diffrn_detector_area_resol_mean 28.5714
_diffrn_measured_fraction_theta_full 0.992
_diffrn_measured_fraction_theta_max 0.992
_diffrn_measurement_device_type 'Saturn724+ CCD'
_diffrn_measurement_method '\w scans at fixed \c = 45\%'
_diffrn_radiation_monochromator graphite
_diffrn_radiation_source 'fine-focus sealed tube'
_diffrn_radiation_type MoK\a
_diffrn_radiation_wavelength 0.71073
_diffrn_reflns_av_R_equivalents 0.0363
_diffrn_reflns_av_sigmaI/netI 0.0372
_diffrn_reflns_limit_h_max 18
_diffrn_reflns_limit_h_min -18
_diffrn_reflns_limit_k_max 13
_diffrn_reflns_limit_k_min -13
_diffrn_reflns_limit_l_max 17
_diffrn_reflns_limit_l_min -17
_diffrn_reflns_number 9999
_diffrn_reflns_theta_full 27.46
_diffrn_reflns_theta_max 27.46
_diffrn_reflns_theta_min 3.11
_exptl_absorpt_coefficient_mu 2.269
_exptl_absorpt_correction_T_max 1.0000
_exptl_absorpt_correction_T_min 0.5798
_exptl_absorpt_correction_type multi-scan
_exptl_absorpt_process_details 'CrystalClear (Rigaku Inc., 2008)'
_exptl_crystal_colour Colorless
_exptl_crystal_density_diffrn 1.465
_exptl_crystal_density_method 'not measured'
_exptl_crystal_description plate
_exptl_crystal_F_000 824
_exptl_crystal_size_max 0.32
_exptl_crystal_size_mid 0.21
_exptl_crystal_size_min 0.12
_refine_diff_density_max 0.387
_refine_diff_density_min -0.246
_refine_diff_density_rms 0.051
_refine_ls_abs_structure_details 'Flack H D (1983), Acta Cryst. A39, 876-881'
_refine_ls_abs_structure_Flack 0.017(7)
_refine_ls_extinction_method none
_refine_ls_goodness_of_fit_ref 1.090
_refine_ls_hydrogen_treatment constr
_refine_ls_matrix_type full
_refine_ls_number_parameters 228
_refine_ls_number_reflns 4111
_refine_ls_number_restraints 1
_refine_ls_restrained_S_all 1.090
_refine_ls_R_factor_all 0.0389
_refine_ls_R_factor_gt 0.0361
_refine_ls_shift/su_max 0.001
_refine_ls_shift/su_mean 0.000
_refine_ls_structure_factor_coef Fsqd
_refine_ls_weighting_details 'calc w=1/[\s^2^(Fo^2^)+(0.0380P)^2^+0.5088P] where P=(Fo^2^+2Fc^2^)/3'
_refine_ls_weighting_scheme calc
_refine_ls_wR_factor_gt 0.0849
_refine_ls_wR_factor_ref 0.0865
_reflns_number_gt 3869
_reflns_number_total 4111
_reflns_threshold_expression >2sigma(I)
_cod_data_source_file ol5029964_si_002.cif
_cod_data_source_block a
_cod_depositor_comments
;
Adding full bibliography for 1518151--1518152.cif.

2019-05-07
Z value and formula fixed to values more according to usual
chemical conventions.                 miguel
;
_cod_original_formula_sum 'C39 H38 Br2 N2 O7'
_cod_original_formula_weight 806.53
_cod_original_formula_units_Z 2
_cod_original_cell_volume 1827.8(6)
_cod_original_sg_symbol_H-M C2
_cod_database_code 1518152

loop_
_symmetry_equiv_pos_as_xyz
'x, y, z'
'-x, y, -z'
'x+1/2, y+1/2, z'
'-x+1/2, y+1/2, -z'

loop_
_atom_site_label
_atom_site_type_symbol
_atom_site_fract_x
_atom_site_fract_y
_atom_site_fract_z
_atom_site_U_iso_or_equiv
_atom_site_adp_type
_atom_site_occupancy
_atom_site_symmetry_multiplicity
_atom_site_calc_flag
_atom_site_refinement_flags
Br1 Br 0.50760(3) 0.42695(4) 0.65717(2) 0.06557(13) Uani 1 1 d .
O1 O 0.59984(12) 0.96247(15) 0.74729(13) 0.0349(4) Uani 1 1 d .
H1 H 0.6503 0.9228 0.7430 0.042 Uiso 1 1 d R
O2 O 0.33587(11) 0.9296(2) 0.72395(13) 0.0358(3) Uani 1 1 d .
O3 O 0.23242(12) 1.32351(17) 0.68923(13) 0.0342(4) Uani 1 1 d .
N1 N 0.31021(14) 1.1417(2) 0.68067(15) 0.0310(4) Uani 1 1 d .
C1 C 0.4537(2) 0.5871(3) 0.6763(2) 0.0405(6) Uani 1 1 d .
C2 C 0.49760(18) 0.6954(3) 0.65592(17) 0.0344(5) Uani 1 1 d .
H2 H 0.5535 0.6899 0.6313 0.041 Uiso 1 1 calc R
C3 C 0.46073(18) 0.8133(3) 0.67109(18) 0.0294(5) Uani 1 1 d .
C4 C 0.37888(19) 0.8184(3) 0.70657(19) 0.0314(5) Uani 1 1 d .
C5 C 0.3325(2) 0.7078(3) 0.7235(2) 0.0389(6) Uani 1 1 d .
H5 H 0.2747 0.7126 0.7451 0.047 Uiso 1 1 calc R
C6 C 0.3703(2) 0.5912(3) 0.7089(2) 0.0420(6) Uani 1 1 d .
H6 H 0.3396 0.5154 0.7210 0.050 Uiso 1 1 calc R
C7 C 0.51148(15) 0.9339(4) 0.65451(15) 0.0267(4) Uani 1 1 d .
H7 H 0.5315 0.9252 0.5893 0.032 Uiso 1 1 calc R
C8 C 0.38790(17) 1.0465(2) 0.72269(18) 0.0280(5) Uani 1 1 d .
H8 H 0.4368 1.0691 0.7964 0.034 Uiso 1 1 calc R
C9 C 0.43989(18) 1.0453(3) 0.63962(19) 0.0287(5) Uani 1 1 d .
H9 H 0.4815 1.1243 0.6496 0.034 Uiso 1 1 calc R
C10 C 0.34850(19) 1.0576(3) 0.53259(19) 0.0358(5) Uani 1 1 d .
H10B H 0.3703 1.0885 0.4735 0.043 Uiso 1 1 calc R
H10A H 0.3125 0.9758 0.5109 0.043 Uiso 1 1 calc R
C11 C 0.2811(2) 1.1551(3) 0.56135(19) 0.0414(6) Uani 1 1 d .
H11B H 0.2953 1.2417 0.5419 0.050 Uiso 1 1 calc R
H11A H 0.2077 1.1361 0.5235 0.050 Uiso 1 1 calc R
C12 C 0.28253(16) 1.2315(2) 0.73717(18) 0.0281(5) Uani 1 1 d .
C13 C 0.31361(16) 1.2173(2) 0.85746(17) 0.0280(4) Uani 1 1 d .
C14 C 0.35040(18) 1.3230(3) 0.92153(19) 0.0354(5) Uani 1 1 d .
H14 H 0.3573 1.4009 0.8889 0.043 Uiso 1 1 calc R
C15 C 0.3772(2) 1.3158(3) 1.0330(2) 0.0408(6) Uani 1 1 d .
H15 H 0.4042 1.3878 1.0770 0.049 Uiso 1 1 calc R
C16 C 0.3645(2) 1.2029(3) 1.07971(19) 0.0404(6) Uani 1 1 d .
H16 H 0.3828 1.1977 1.1561 0.048 Uiso 1 1 calc R
C17 C 0.3256(2) 1.0980(3) 1.0166(2) 0.0450(6) Uani 1 1 d .
H17 H 0.3162 1.0213 1.0493 0.054 Uiso 1 1 calc R
C18 C 0.3001(2) 1.1048(3) 0.9043(2) 0.0373(5) Uani 1 1 d .
H18 H 0.2736 1.0326 0.8604 0.045 Uiso 1 1 calc R
O4 O 0.5000 0.5817(4) 1.0000 0.117(2) Uani 1 2 d S
C20 C 0.5000 0.6925(4) 1.0000 0.0470(9) Uani 1 2 d S
C21 C 0.5789(3) 0.7643(6) 0.9764(3) 0.0920(16) Uani 1 1 d .
H21B H 0.6289 0.7058 0.9660 0.138 Uiso 1 1 calc R
H21C H 0.6134 0.8211 1.0371 0.138 Uiso 1 1 calc R
H21A H 0.5473 0.8142 0.9104 0.138 Uiso 1 1 calc R

loop_
_atom_site_aniso_label
_atom_site_aniso_U_11
_atom_site_aniso_U_22
_atom_site_aniso_U_33
_atom_site_aniso_U_23
_atom_site_aniso_U_13
_atom_site_aniso_U_12
Br1 0.0997(3) 0.02840(15) 0.06094(19) -0.00063(15) 0.01929(16) 0.01521(17)
O1 0.0271(7) 0.0390(11) 0.0350(8) -0.0096(7) 0.0067(6) 0.0063(6)
O2 0.0395(8) 0.0304(8) 0.0445(8) -0.0026(10) 0.0236(7) 0.0002(9)
O3 0.0342(8) 0.0369(10) 0.0316(8) 0.0028(7) 0.0119(7) 0.0125(7)
N1 0.0296(9) 0.0354(12) 0.0247(9) -0.0012(8) 0.0054(8) 0.0094(8)
C1 0.0582(16) 0.0247(13) 0.0302(12) 0.0002(10) 0.0054(11) 0.0032(11)
C2 0.0388(12) 0.0293(13) 0.0294(11) -0.0014(9) 0.0050(9) 0.0072(10)
C3 0.0316(11) 0.0275(12) 0.0259(11) -0.0014(9) 0.0064(9) 0.0015(9)
C4 0.0361(12) 0.0310(14) 0.0250(11) -0.0007(10) 0.0084(9) -0.0002(10)
C5 0.0440(14) 0.0408(15) 0.0314(11) 0.0029(11) 0.0129(10) -0.0069(12)
C6 0.0591(16) 0.0329(14) 0.0292(11) 0.0042(10) 0.0099(11) -0.0081(12)
C7 0.0307(9) 0.0245(11) 0.0260(9) -0.0007(9) 0.0114(7) 0.0027(9)
C8 0.0302(11) 0.0271(13) 0.0258(10) -0.0019(9) 0.0089(9) 0.0047(9)
C9 0.0303(11) 0.0278(12) 0.0302(11) 0.0001(10) 0.0134(9) 0.0047(9)
C10 0.0417(12) 0.0405(14) 0.0252(10) 0.0017(10) 0.0118(9) 0.0114(11)
C11 0.0410(13) 0.0526(17) 0.0264(11) 0.0001(11) 0.0069(10) 0.0187(11)
C12 0.0240(9) 0.0303(12) 0.0315(11) -0.0005(9) 0.0116(8) 0.0035(8)
C13 0.0268(10) 0.0317(12) 0.0275(10) -0.0002(9) 0.0120(8) 0.0058(8)
C14 0.0393(12) 0.0333(13) 0.0327(11) 0.0017(10) 0.0117(9) 0.0022(10)
C15 0.0444(14) 0.0417(15) 0.0325(12) -0.0039(11) 0.0091(10) 0.0006(12)
C16 0.0451(13) 0.0495(16) 0.0285(11) 0.0017(12) 0.0156(10) 0.0067(12)
C17 0.0643(17) 0.0400(15) 0.0382(13) 0.0089(11) 0.0275(13) 0.0072(13)
C18 0.0466(13) 0.0327(13) 0.0382(13) -0.0031(10) 0.0218(11) 0.0004(11)
O4 0.169(5) 0.030(2) 0.102(3) 0.000 -0.014(3) 0.000
C20 0.049(2) 0.043(2) 0.0373(18) 0.000 0.0015(16) 0.000
C21 0.057(2) 0.156(5) 0.060(2) 0.019(3) 0.0176(18) -0.025(3)

loop_
_atom_type_symbol
_atom_type_description
_atom_type_scat_dispersion_real
_atom_type_scat_dispersion_imag
_atom_type_scat_source
C C 0.0033 0.0016 'International Tables Vol C Tables 4.2.6.8 and 6.1.1.4'
H H 0.0000 0.0000 'International Tables Vol C Tables 4.2.6.8 and 6.1.1.4'
N N 0.0061 0.0033 'International Tables Vol C Tables 4.2.6.8 and 6.1.1.4'
O O 0.0106 0.0060 'International Tables Vol C Tables 4.2.6.8 and 6.1.1.4'
Br Br -0.2901 2.4595 'International Tables Vol C Tables 4.2.6.8 and 6.1.1.4'

loop_
_geom_angle_atom_site_label_1
_geom_angle_atom_site_label_2
_geom_angle_atom_site_label_3
_geom_angle
_geom_angle_site_symmetry_3
C7 O1 H1 109.2 .
C4 O2 C8 118.59(15) .
C12 N1 C8 127.30(19) .
C12 N1 C11 119.7(2) .
C8 N1 C11 111.05(18) .
C2 C1 C6 121.5(3) .
C2 C1 Br1 119.3(2) .
C6 C1 Br1 119.2(2) .
C1 C2 C3 120.3(2) .
C1 C2 H2 119.8 .
C3 C2 H2 119.8 .
C4 C3 C2 118.5(2) .
C4 C3 C7 120.3(2) .
C2 C3 C7 121.1(2) .
O2 C4 C3 123.6(2) .
O2 C4 C5 115.7(2) .
C3 C4 C5 120.7(3) .
C6 C5 C4 120.1(2) .
C6 C5 H5 119.9 .
C4 C5 H5 119.9 .
C1 C6 C5 118.7(3) .
C1 C6 H6 120.7 .
C5 C6 H6 120.7 .
O1 C7 C9 106.1(3) .
O1 C7 C3 111.2(2) .
C9 C7 C3 110.56(17) .
O1 C7 H7 109.6 .
C9 C7 H7 109.6 .
C3 C7 H7 109.6 .
O2 C8 N1 106.80(18) .
O2 C8 C9 112.15(19) .
N1 C8 C9 102.59(19) .
O2 C8 H8 111.6 .
N1 C8 H8 111.6 .
C9 C8 H8 111.6 .
C7 C9 C8 112.3(2) .
C7 C9 C10 118.7(2) .
C8 C9 C10 102.01(18) .
C7 C9 H9 107.8 .
C8 C9 H9 107.8 .
C10 C9 H9 107.8 .
C11 C10 C9 102.28(19) .
C11 C10 H10B 111.3 .
C9 C10 H10B 111.3 .
C11 C10 H10A 111.3 .
C9 C10 H10A 111.3 .
H10B C10 H10A 109.2 .
N1 C11 C10 103.76(19) .
N1 C11 H11B 111.0 .
C10 C11 H11B 111.0 .
N1 C11 H11A 111.0 .
C10 C11 H11A 111.0 .
H11B C11 H11A 109.0 .
O3 C12 N1 119.6(2) .
O3 C12 C13 121.4(2) .
N1 C12 C13 119.0(2) .
C18 C13 C14 120.0(2) .
C18 C13 C12 121.8(2) .
C14 C13 C12 118.1(2) .
C13 C14 C15 120.4(2) .
C13 C14 H14 119.8 .
C15 C14 H14 119.8 .
C16 C15 C14 119.5(2) .
C16 C15 H15 120.3 .
C14 C15 H15 120.3 .
C17 C16 C15 120.7(2) .
C17 C16 H16 119.6 .
C15 C16 H16 119.6 .
C16 C17 C18 119.8(3) .
C16 C17 H17 120.1 .
C18 C17 H17 120.1 .
C13 C18 C17 119.6(2) .
C13 C18 H18 120.2 .
C17 C18 H18 120.2 .
O4 C20 C21 121.3(3) .
O4 C20 C21 121.3(3) 2_657
C21 C20 C21 117.4(6) 2_657
C20 C21 H21B 109.5 .
C20 C21 H21C 109.5 .
H21B C21 H21C 109.5 .
C20 C21 H21A 109.5 .
H21B C21 H21A 109.5 .
H21C C21 H21A 109.5 .

loop_
_geom_bond_atom_site_label_1
_geom_bond_atom_site_label_2
_geom_bond_distance
_geom_bond_site_symmetry_2
Br1 C1 1.907(3) .
O1 C7 1.429(3) .
O1 H1 0.8399 .
O2 C4 1.378(3) .
O2 C8 1.437(3) .
O3 C12 1.234(3) .
N1 C12 1.348(3) .
N1 C8 1.440(3) .
N1 C11 1.488(3) .
C1 C2 1.371(4) .
C1 C6 1.382(4) .
C2 C3 1.390(4) .
C2 H2 0.9500 .
C3 C4 1.385(3) .
C3 C7 1.514(4) .
C4 C5 1.394(4) .
C5 C6 1.383(4) .
C5 H5 0.9500 .
C6 H6 0.9500 .
C7 C9 1.513(4) .
C7 H7 1.0000 .
C8 C9 1.518(3) .
C8 H8 1.0000 .
C9 C10 1.538(3) .
C9 H9 1.0000 .
C10 C11 1.535(3) .
C10 H10B 0.9900 .
C10 H10A 0.9900 .
C11 H11B 0.9900 .
C11 H11A 0.9900 .
C12 C13 1.499(3) .
C13 C18 1.385(4) .
C13 C14 1.386(3) .
C14 C15 1.387(3) .
C14 H14 0.9500 .
C15 C16 1.384(4) .
C15 H15 0.9500 .
C16 C17 1.378(4) .
C16 H16 0.9500 .
C17 C18 1.399(4) .
C17 H17 0.9500 .
C18 H18 0.9500 .
O4 C20 1.172(6) .
C20 C21 1.462(5) .
C20 C21 1.462(5) 2_657
C21 H21B 0.9800 .
C21 H21C 0.9800 .
C21 H21A 0.9800 .

loop_
_geom_hbond_atom_site_label_D
_geom_hbond_atom_site_label_H
_geom_hbond_atom_site_label_A
_geom_hbond_distance_DH
_geom_hbond_distance_HA
_geom_hbond_distance_DA
_geom_hbond_angle_DHA
_geom_hbond_site_symmetry_A
O1 H1 O3 0.84 1.87 2.685(2) 161.6 3_545

loop_
_geom_torsion_atom_site_label_1
_geom_torsion_atom_site_label_2
_geom_torsion_atom_site_label_3
_geom_torsion_atom_site_label_4
_geom_torsion
C6 C1 C2 C3 2.0(4)
Br1 C1 C2 C3 -178.89(17)
C1 C2 C3 C4 -0.3(3)
C1 C2 C3 C7 176.9(2)
C8 O2 C4 C3 -10.6(3)
C8 O2 C4 C5 171.5(2)
C2 C3 C4 O2 -179.8(2)
C7 C3 C4 O2 3.1(4)
C2 C3 C4 C5 -2.0(4)
C7 C3 C4 C5 -179.1(2)
O2 C4 C5 C6 -179.6(2)
C3 C4 C5 C6 2.5(4)
C2 C1 C6 C5 -1.5(4)
Br1 C1 C6 C5 179.39(19)
C4 C5 C6 C1 -0.7(4)
C4 C3 C7 O1 96.2(3)
C2 C3 C7 O1 -80.9(3)
C4 C3 C7 C9 -21.4(3)
C2 C3 C7 C9 161.5(2)
C4 O2 C8 N1 147.54(19)
C4 O2 C8 C9 35.9(3)
C12 N1 C8 O2 103.5(3)
C11 N1 C8 O2 -92.7(2)
C12 N1 C8 C9 -138.4(2)
C11 N1 C8 C9 25.4(3)
O1 C7 C9 C8 -74.6(3)
C3 C7 C9 C8 46.0(3)
O1 C7 C9 C10 166.6(2)
C3 C7 C9 C10 -72.7(3)
O2 C8 C9 C7 -54.5(3)
N1 C8 C9 C7 -168.7(2)
O2 C8 C9 C10 73.7(2)
N1 C8 C9 C10 -40.5(2)
C7 C9 C10 C11 164.6(2)
C8 C9 C10 C11 40.7(3)
C12 N1 C11 C10 165.5(2)
C8 N1 C11 C10 0.2(3)
C9 C10 C11 N1 -25.4(3)
C8 N1 C12 O3 163.3(2)
C11 N1 C12 O3 0.7(3)
C8 N1 C12 C13 -16.6(4)
C11 N1 C12 C13 -179.3(2)
O3 C12 C13 C18 132.4(2)
N1 C12 C13 C18 -47.7(3)
O3 C12 C13 C14 -43.3(3)
N1 C12 C13 C14 136.6(2)
C18 C13 C14 C15 2.3(4)
C12 C13 C14 C15 178.0(2)
C13 C14 C15 C16 -1.7(4)
C14 C15 C16 C17 0.1(4)
C15 C16 C17 C18 1.0(4)
C14 C13 C18 C17 -1.3(4)
C12 C13 C18 C17 -176.8(2)
C16 C17 C18 C13 -0.4(4)
